data_2218431
loop_
_publ_author_name
'Frigoli, Michel'
'Marrot, J\'er\^ome'
'Mehl, Georg H.'
'Larpent, Chantal'

_publ_section_title
3,3,4,4,5,5-Hexafluoro-1,2-bis[5-(2-fluoro-4'-undecyloxybiphenyl-4-yl)-2-methyl-3-thienyl]cyclopentene
_journal_coeditor_code HK2453
_journal_issue 6
_journal_name_full 'Acta Crystallographica Section E'
_journal_page_first o962
_journal_paper_doi 10.1107/S1600536808010635
_journal_volume 64
_journal_year 2008
_chemical_formula_iupac 'C61 H68 F8 O2 S2'
_chemical_formula_moiety 'C61 H68 F8 O2 S2'
_chemical_formula_sum 'C61 H68 F8 O2 S2'
_chemical_formula_weight 1049.27
_chemical_melting_point 372.8
_chemical_name_systematic
;
3,3,4,4,5,5-hexafluoro-1,2-bis[5-(2-fluoro-4'-undecyloxybiphenyl-4-yl)-2-
methyl-3-thienyl]cyclopentene
;
_space_group_IT_number 2
_symmetry_cell_setting triclinic
_symmetry_space_group_name_Hall '-P 1'
_symmetry_space_group_name_H-M 'P -1'
_atom_sites_solution_hydrogens geom
_atom_sites_solution_primary direct
_atom_sites_solution_secondary difmap
_audit_creation_method SHELXL-97
_cell_angle_alpha 77.083(7)
_cell_angle_beta 85.576(10)
_cell_angle_gamma 89.924(7)
_cell_formula_units_Z 2
_cell_length_a 10.2324(15)
_cell_length_b 10.9626(16)
_cell_length_c 24.468(4)
_cell_measurement_reflns_used 9287
_cell_measurement_temperature 100(2)
_cell_measurement_theta_max 30.06
_cell_measurement_theta_min 2.53
_cell_volume 2666.9(7)
_computing_cell_refinement 'APEX2 (Bruker, 2004)'
_computing_data_collection 'APEX2 (Bruker, 2004)'
_computing_data_reduction 'SAINT (Bruker, 2004)'
_computing_molecular_graphics 'SHELXTL (Sheldrick, 2008'
_computing_publication_material 'SHELXTL (Sheldrick, 2008'
_computing_structure_refinement 'SHELXL97 (Sheldrick, 2008)'
_computing_structure_solution 'SHELXS97 (Sheldrick, 2008)'
_diffrn_ambient_temperature 100(2)
_diffrn_detector_area_resol_mean 512x512
_diffrn_measured_fraction_theta_full 0.994
_diffrn_measured_fraction_theta_max 0.994
_diffrn_measurement_device_type 'Bruker Kappa APEXII CCD'
_diffrn_measurement_method '\f and \w'
_diffrn_radiation_monochromator graphite
_diffrn_radiation_source 'fine-focus sealed tube'
_diffrn_radiation_type MoK\a
_diffrn_radiation_wavelength 0.71073
_diffrn_reflns_av_R_equivalents 0.0298
_diffrn_reflns_av_sigmaI/netI 0.0254
_diffrn_reflns_limit_h_max 14
_diffrn_reflns_limit_h_min -14
_diffrn_reflns_limit_k_max 15
_diffrn_reflns_limit_k_min -15
_diffrn_reflns_limit_l_max 34
_diffrn_reflns_limit_l_min -34
_diffrn_reflns_number 66708
_diffrn_reflns_theta_full 30.11
_diffrn_reflns_theta_max 30.11
_diffrn_reflns_theta_min 0.86
_exptl_absorpt_coefficient_mu 0.171
_exptl_absorpt_correction_T_max 0.9898
_exptl_absorpt_correction_T_min 0.9504
_exptl_absorpt_correction_type multi-scan
_exptl_absorpt_process_details '(SADABS; Bruker, 2004)'
_exptl_crystal_colour 'light blue'
_exptl_crystal_density_diffrn 1.307
_exptl_crystal_density_method 'not measured'
_exptl_crystal_description needle
_exptl_crystal_F_000 1108
_exptl_crystal_size_max 0.30
_exptl_crystal_size_mid 0.10
_exptl_crystal_size_min 0.06
_refine_diff_density_max 2.074
_refine_diff_density_min -0.757
_refine_ls_extinction_method none
_refine_ls_goodness_of_fit_ref 1.050
_refine_ls_hydrogen_treatment constr
_refine_ls_matrix_type full
_refine_ls_number_parameters 682
_refine_ls_number_reflns 15658
_refine_ls_number_restraints 2
_refine_ls_restrained_S_all 1.052
_refine_ls_R_factor_all 0.0609
_refine_ls_R_factor_gt 0.0494
_refine_ls_shift/su_max 0.001
_refine_ls_shift/su_mean 0.000
_refine_ls_structure_factor_coef Fsqd
_refine_ls_weighting_details 'calc w=1/[\s^2^(Fo^2^)+(0.0897P)^2^+1.5953P] where P=(Fo^2^+2Fc^2^)/3'
_refine_ls_weighting_scheme calc
_refine_ls_wR_factor_gt 0.1381
_refine_ls_wR_factor_ref 0.1558
_reflns_number_gt 13169
_reflns_number_total 15658
_reflns_threshold_expression I>2\s(I)
_cod_data_source_file hk2453.cif
_cod_data_source_block I
_cod_database_code 2218431
_cod_database_fobs_code 2218431

loop_
_symmetry_equiv_pos_as_xyz
'x, y, z'
'-x, -y, -z'

loop_
_atom_site_type_symbol
_atom_site_label
_atom_site_fract_x
_atom_site_fract_y
_atom_site_fract_z
_atom_site_U_iso_or_equiv
_atom_site_adp_type
_atom_site_calc_flag
_atom_site_refinement_flags
_atom_site_occupancy
_atom_site_disorder_assembly
_atom_site_disorder_group
S S1A 0.26666(4) 0.32993(3) 0.130497(14) 0.01950(9) Uani d . 1 . .
S S1B 0.36216(4) 0.54474(3) -0.097570(15) 0.01946(9) Uani d . 1 . .
F F1A 0.09780(15) -0.07874(14) -0.02856(6) 0.0572(4) Uani d . 1 . .
F F2A 0.17004(15) -0.06215(11) 0.06498(5) 0.0484(3) Uani d . 1 . .
F F3A 0.37487(13) -0.06276(10) 0.03551(5) 0.0424(3) Uani d . 1 . .
F F1B 0.29892(17) -0.12047(13) -0.05048(6) 0.0576(4) Uani d . 1 . .
F F2B 0.33540(19) 0.09210(13) -0.11450(6) 0.0696(5) Uani d . 1 . .
F F3B 0.12612(17) 0.11540(11) -0.10413(6) 0.0586(4) Uani d . 1 . .
C C1A 0.22190(18) -0.03564(15) -0.03392(7) 0.0274(3) Uani d . 1 . .
C C2A 0.25788(17) -0.00932(14) 0.02232(7) 0.0245(3) Uani d . 1 . .
C C3A 0.26556(14) 0.13067(13) 0.01336(6) 0.0180(3) Uani d . 1 . .
C C4A 0.28225(14) 0.18778(13) 0.06092(6) 0.0179(3) Uani d . 1 . .
C C5A 0.21719(14) 0.29210(14) 0.07076(6) 0.0189(3) Uani d . 1 . .
C C6A 0.36934(14) 0.13842(13) 0.10326(6) 0.0185(3) Uani d . 1 . .
H H6A 0.4202 0.0660 0.1030 0.022 Uiso calc R 1 . .
C C7A 0.37236(14) 0.20524(13) 0.14403(6) 0.0176(3) Uani d . 1 . .
C C8A 0.44329(14) 0.17614(14) 0.19500(6) 0.0174(3) Uani d . 1 . .
C C9A 0.52927(16) 0.07574(17) 0.20384(6) 0.0257(3) Uani d . 1 A .
H H9A 0.5461 0.0300 0.1754 0.031 Uiso calc R 1 . .
C C10A 0.59008(15) 0.04217(16) 0.25338(6) 0.0237(3) Uani d D 1 . .
H H10A 0.6466 -0.0276 0.2582 0.028 Uiso calc PR 0.830(3) A 1
F F5A 0.6357(6) -0.0878(5) 0.2634(2) 0.0272(16) Uani d PD 0.170(3) A 2
C C11A 0.57218(14) 0.10607(13) 0.29668(6) 0.0173(3) Uani d . 1 A .
C C12A 0.48413(16) 0.20477(13) 0.28672(6) 0.0204(3) Uani d . 1 . .
H H12A 0.4664 0.2498 0.3154 0.024 Uiso calc PR 0.170(3) A 1
F F4A 0.45068(12) 0.26923(11) 0.32778(5) 0.0257(3) Uani d P 0.830(3) A 2
C C13A 0.42129(16) 0.24093(13) 0.23775(6) 0.0206(3) Uani d . 1 A .
H H13A 0.3634 0.3096 0.2333 0.025 Uiso calc R 1 . .
C C14A 0.64219(14) 0.06645(13) 0.34849(6) 0.0165(2) Uani d . 1 . .
C C15A 0.76122(14) 0.00391(14) 0.34597(6) 0.0182(3) Uani d . 1 A .
H H15A 0.7986 -0.0056 0.3104 0.022 Uiso calc R 1 . .
C C16A 0.82662(14) -0.04480(13) 0.39369(6) 0.0170(3) Uani d . 1 . .
H H16A 0.9063 -0.0882 0.3907 0.020 Uiso calc R 1 A .
C C17A 0.77412(13) -0.02928(12) 0.44576(6) 0.0155(2) Uani d . 1 A .
C C18A 0.65849(14) 0.03770(13) 0.44916(6) 0.0171(3) Uani d . 1 . .
H H18A 0.6242 0.0512 0.4845 0.021 Uiso calc R 1 A .
C C19A 0.59345(14) 0.08458(13) 0.40136(6) 0.0172(3) Uani d . 1 A .
H H19A 0.5148 0.1296 0.4044 0.021 Uiso calc R 1 . .
O O20A 0.82961(10) -0.07467(10) 0.49529(4) 0.0181(2) Uani d . 1 . .
C C21A 0.94176(14) -0.15368(13) 0.49318(6) 0.0168(2) Uani d . 1 A .
H H21A 1.0154 -0.1060 0.4692 0.020 Uiso calc R 1 . .
H H21B 0.9195 -0.2258 0.4772 0.020 Uiso calc R 1 . .
C C22A 0.97981(14) -0.19882(13) 0.55275(6) 0.0167(2) Uani d . 1 . .
H H22A 0.9043 -0.2444 0.5762 0.020 Uiso calc R 1 A .
H H22B 1.0000 -0.1254 0.5681 0.020 Uiso calc R 1 . .
C C23A 1.09815(14) -0.28464(13) 0.55689(6) 0.0176(3) Uani d . 1 A .
H H23A 1.0773 -0.3598 0.5429 0.021 Uiso calc R 1 . .
H H23B 1.1733 -0.2403 0.5327 0.021 Uiso calc R 1 . .
C C24A 1.13636(14) -0.32495(13) 0.61733(6) 0.0170(2) Uani d . 1 . .
H H24A 1.0599 -0.3674 0.6413 0.020 Uiso calc R 1 A .
H H24B 1.1571 -0.2492 0.6309 0.020 Uiso calc R 1 . .
C C25A 1.25329(14) -0.41233(14) 0.62483(6) 0.0187(3) Uani d . 1 A .
H H25A 1.2339 -0.4880 0.6109 0.022 Uiso calc R 1 . .
H H25B 1.3310 -0.3696 0.6020 0.022 Uiso calc R 1 . .
C C26A 1.28462(14) -0.45134(14) 0.68623(6) 0.0190(3) Uani d . 1 . .
H H26A 1.2073 -0.4959 0.7086 0.023 Uiso calc R 1 A .
H H26B 1.3001 -0.3750 0.7003 0.023 Uiso calc R 1 . .
C C27A 1.40379(16) -0.53541(16) 0.69600(6) 0.0236(3) Uani d . 1 A .
H H27A 1.3857 -0.6149 0.6850 0.028 Uiso calc R 1 . .
H H27B 1.4799 -0.4939 0.6715 0.028 Uiso calc R 1 . .
C C28A 1.43891(15) -0.56448(16) 0.75704(6) 0.0241(3) Uani d . 1 . .
H H28A 1.4302 -0.4871 0.7715 0.029 Uiso calc R 1 A .
H H28B 1.3748 -0.6268 0.7797 0.029 Uiso calc R 1 . .
C C29A 1.57607(19) -0.6145(2) 0.76576(8) 0.0346(4) Uani d . 1 A .
H H29A 1.6405 -0.5528 0.7429 0.041 Uiso calc R 1 . .
H H29B 1.5848 -0.6926 0.7520 0.041 Uiso calc R 1 . .
C C30A 1.6090(2) -0.6412(2) 0.82714(8) 0.0358(4) Uani d . 1 . .
H H30A 1.5893 -0.5660 0.8422 0.043 Uiso calc R 1 A .
H H30B 1.5512 -0.7102 0.8490 0.043 Uiso calc R 1 . .
C C31A 1.7497(2) -0.6764(2) 0.83619(9) 0.0418(5) Uani d . 1 A .
H H31A 1.7675 -0.7562 0.8256 0.063 Uiso calc R 1 . .
H H31B 1.7647 -0.6846 0.8759 0.063 Uiso calc R 1 . .
H H31C 1.8082 -0.6111 0.8130 0.063 Uiso calc R 1 . .
C C32A 0.11312(16) 0.36790(16) 0.03948(6) 0.0242(3) Uani d . 1 . .
H H32A 0.1541 0.4384 0.0116 0.036 Uiso calc R 1 . .
H H32B 0.0530 0.3997 0.0660 0.036 Uiso calc R 1 . .
H H32C 0.0642 0.3151 0.0204 0.036 Uiso calc R 1 . .
C C2B 0.23353(19) 0.09292(15) -0.07575(7) 0.0270(3) Uani d . 1 . .
C C3B 0.25741(14) 0.18662(13) -0.04149(6) 0.0177(3) Uani d . 1 . .
C C4B 0.27481(14) 0.31989(13) -0.06856(5) 0.0166(3) Uani d . 1 . .
C C5B 0.37792(14) 0.39256(13) -0.06085(6) 0.0175(3) Uani d . 1 . .
C C6B 0.18441(14) 0.38799(13) -0.10536(6) 0.0172(3) Uani d . 1 . .
H H6B 0.1092 0.3508 -0.1158 0.021 Uiso calc R 1 . .
C C7B 0.21740(14) 0.51230(13) -0.12398(6) 0.0172(3) Uani d . 1 . .
C C8B 0.14597(14) 0.61043(13) -0.16030(6) 0.0172(3) Uani d . 1 . .
C C9B 0.16133(15) 0.73655(14) -0.15960(6) 0.0221(3) Uani d . 1 B .
H H9B 0.2222 0.7607 -0.1364 0.026 Uiso calc R 1 . .
C C10B 0.08821(15) 0.82686(14) -0.19256(7) 0.0215(3) Uani d D 1 . .
H H10B 0.1002 0.9120 -0.1912 0.026 Uiso calc PR 0.790(3) B 1
F F5B 0.1051(5) 0.9398(4) -0.1872(2) 0.0331(15) Uani d PD 0.210(3) B 2
C C11B -0.00246(14) 0.79714(13) -0.22761(6) 0.0165(2) Uani d . 1 B .
C C12B -0.01302(14) 0.67084(13) -0.22799(6) 0.0167(3) Uani d . 1 . .
H H12B -0.0723 0.6469 -0.2519 0.020 Uiso calc PR 0.210(3) B 1
F F4B -0.10195(11) 0.63417(10) -0.25907(5) 0.0214(3) Uani d P 0.790(3) B 2
C C13B 0.05760(14) 0.57843(13) -0.19565(6) 0.0174(3) Uani d . 1 B .
H H13B 0.0461 0.4935 -0.1974 0.021 Uiso calc R 1 . .
C C14B -0.08765(13) 0.89257(13) -0.25938(6) 0.0161(2) Uani d . 1 . .
C C15B -0.15027(14) 0.98035(13) -0.23334(6) 0.0176(3) Uani d . 1 B .
H H15B -0.1345 0.9813 -0.1957 0.021 Uiso calc R 1 . .
C C16B -0.23517(14) 1.06622(13) -0.26184(6) 0.0185(3) Uani d . 1 . .
H H16B -0.2782 1.1244 -0.2434 0.022 Uiso calc R 1 B .
C C17B -0.25764(14) 1.06759(13) -0.31750(6) 0.0169(3) Uani d . 1 B .
C C18B -0.19397(14) 0.98259(13) -0.34459(6) 0.0182(3) Uani d . 1 . .
H H18B -0.2069 0.9841 -0.3828 0.022 Uiso calc R 1 B .
C C19B -0.11097(14) 0.89513(13) -0.31500(6) 0.0183(3) Uani d . 1 B .
H H19B -0.0693 0.8358 -0.3332 0.022 Uiso calc R 1 . .
O O20B -0.34398(11) 1.15515(10) -0.34106(4) 0.0201(2) Uani d . 1 . .
C C21B -0.36989(14) 1.16370(13) -0.39837(6) 0.0181(3) Uani d . 1 B .
H H21C -0.3933 1.0802 -0.4042 0.022 Uiso calc R 1 . .
H H21D -0.2915 1.1962 -0.4237 0.022 Uiso calc R 1 . .
C C22B -0.48311(14) 1.25237(13) -0.41046(6) 0.0182(3) Uani d . 1 . .
H H22C -0.4615 1.3320 -0.4003 0.022 Uiso calc R 1 B .
H H22D -0.5619 1.2155 -0.3864 0.022 Uiso calc R 1 . .
C C23B -0.51473(14) 1.27997(13) -0.47178(6) 0.0177(3) Uani d . 1 B .
H H23C -0.5354 1.2004 -0.4823 0.021 Uiso calc R 1 . .
H H23D -0.4367 1.3184 -0.4959 0.021 Uiso calc R 1 . .
C C24B -0.63045(14) 1.36794(13) -0.48255(6) 0.0175(3) Uani d . 1 . .
H H24C -0.7083 1.3286 -0.4586 0.021 Uiso calc R 1 B .
H H24D -0.6100 1.4465 -0.4711 0.021 Uiso calc R 1 . .
C C25B -0.66411(14) 1.39987(13) -0.54375(6) 0.0184(3) Uani d . 1 B .
H H25C -0.6875 1.3217 -0.5549 0.022 Uiso calc R 1 . .
H H25D -0.5857 1.4371 -0.5679 0.022 Uiso calc R 1 . .
C C26B -0.77763(14) 1.49103(13) -0.55398(6) 0.0180(3) Uani d . 1 . .
H H26C -0.8571 1.4519 -0.5312 0.022 Uiso calc R 1 B .
H H26D -0.7560 1.5673 -0.5410 0.022 Uiso calc R 1 . .
C C27B -0.80802(14) 1.52863(13) -0.61557(6) 0.0186(3) Uani d . 1 B .
H H27C -0.8288 1.4522 -0.6286 0.022 Uiso calc R 1 . .
H H27D -0.7287 1.5683 -0.6383 0.022 Uiso calc R 1 . .
C C28B -0.92223(14) 1.61898(13) -0.62599(6) 0.0182(3) Uani d . 1 . .
H H28C -1.0007 1.5813 -0.6019 0.022 Uiso calc R 1 B .
H H28D -0.8997 1.6975 -0.6149 0.022 Uiso calc R 1 . .
C C29B -0.95494(15) 1.64984(13) -0.68731(6) 0.0185(3) Uani d . 1 B .
H H29C -0.9823 1.5718 -0.6975 0.022 Uiso calc R 1 . .
H H29D -0.8748 1.6823 -0.7114 0.022 Uiso calc R 1 . .
C C30B -1.06341(15) 1.74599(14) -0.69963(6) 0.0206(3) Uani d . 1 . .
H H30C -1.1428 1.7152 -0.6746 0.025 Uiso calc R 1 B .
H H30D -1.0348 1.8254 -0.6910 0.025 Uiso calc R 1 . .
C C31B -1.09804(17) 1.77157(15) -0.76061(7) 0.0256(3) Uani d . 1 B .
H H31D -1.0197 1.8015 -0.7856 0.038 Uiso calc R 1 . .
H H31E -1.1658 1.8354 -0.7665 0.038 Uiso calc R 1 . .
H H31F -1.1309 1.6942 -0.7689 0.038 Uiso calc R 1 . .
C C32B 0.49542(15) 0.35625(14) -0.02802(6) 0.0215(3) Uani d . 1 . .
H H32D 0.4769 0.3679 0.0104 0.032 Uiso calc R 1 . .
H H32E 0.5708 0.4089 -0.0462 0.032 Uiso calc R 1 . .
H H32F 0.5153 0.2682 -0.0268 0.032 Uiso calc R 1 . .

loop_
_atom_site_aniso_label
_atom_site_aniso_U_11
_atom_site_aniso_U_22
_atom_site_aniso_U_33
_atom_site_aniso_U_12
_atom_site_aniso_U_13
_atom_site_aniso_U_23
S1A 0.02037(17) 0.02434(17) 0.01362(15) 0.00758(13) -0.00211(12) -0.00369(12)
S1B 0.01891(17) 0.01874(16) 0.01937(16) 0.00367(12) -0.00647(12) 0.00022(12)
F1A 0.0544(8) 0.0580(8) 0.0514(8) -0.0252(7) -0.0263(7) 0.0115(6)
F2A 0.0741(9) 0.0307(6) 0.0353(6) -0.0165(6) 0.0131(6) -0.0021(5)
F3A 0.0556(7) 0.0267(5) 0.0529(7) 0.0245(5) -0.0357(6) -0.0153(5)
F1B 0.0931(11) 0.0451(7) 0.0451(7) 0.0445(8) -0.0282(7) -0.0250(6)
F2B 0.1148(14) 0.0413(7) 0.0533(8) -0.0194(8) 0.0472(9) -0.0302(6)
F3B 0.0945(11) 0.0276(6) 0.0606(8) 0.0042(6) -0.0611(8) -0.0060(5)
C1A 0.0342(9) 0.0187(7) 0.0315(8) 0.0055(6) -0.0124(7) -0.0070(6)
C2A 0.0314(8) 0.0183(6) 0.0227(7) 0.0048(6) -0.0072(6) -0.0006(5)
C3A 0.0196(6) 0.0172(6) 0.0168(6) 0.0059(5) -0.0044(5) -0.0020(5)
C4A 0.0197(6) 0.0197(6) 0.0124(6) 0.0046(5) -0.0030(5) 0.0006(5)
C5A 0.0188(6) 0.0237(7) 0.0127(6) 0.0059(5) -0.0021(5) -0.0009(5)
C6A 0.0201(6) 0.0196(6) 0.0144(6) 0.0052(5) -0.0041(5) 0.0003(5)
C7A 0.0159(6) 0.0208(6) 0.0139(6) 0.0033(5) -0.0017(5) 0.0008(5)
C8A 0.0146(6) 0.0217(6) 0.0143(6) 0.0007(5) -0.0019(5) -0.0001(5)
C9A 0.0257(8) 0.0368(8) 0.0166(6) 0.0147(6) -0.0060(6) -0.0091(6)
C10A 0.0217(7) 0.0325(8) 0.0180(6) 0.0135(6) -0.0058(5) -0.0062(6)
F5A 0.034(3) 0.023(3) 0.030(3) 0.018(2) -0.019(2) -0.011(2)
C11A 0.0148(6) 0.0200(6) 0.0156(6) -0.0008(5) -0.0034(5) -0.0002(5)
C12A 0.0268(7) 0.0165(6) 0.0192(6) 0.0022(5) -0.0075(5) -0.0048(5)
F4A 0.0337(7) 0.0251(6) 0.0229(6) 0.0124(5) -0.0112(5) -0.0126(4)
C13A 0.0258(7) 0.0164(6) 0.0200(6) 0.0033(5) -0.0088(5) -0.0024(5)
C14A 0.0154(6) 0.0165(6) 0.0167(6) -0.0012(5) -0.0044(5) -0.0005(5)
C15A 0.0156(6) 0.0236(6) 0.0146(6) 0.0011(5) -0.0024(5) -0.0021(5)
C16A 0.0148(6) 0.0201(6) 0.0156(6) 0.0022(5) -0.0030(5) -0.0020(5)
C17A 0.0151(6) 0.0156(6) 0.0150(6) -0.0005(5) -0.0046(5) -0.0007(4)
C18A 0.0160(6) 0.0180(6) 0.0169(6) 0.0005(5) -0.0017(5) -0.0028(5)
C19A 0.0147(6) 0.0171(6) 0.0192(6) 0.0007(5) -0.0035(5) -0.0019(5)
O20A 0.0182(5) 0.0216(5) 0.0140(4) 0.0049(4) -0.0047(4) -0.0016(4)
C21A 0.0167(6) 0.0174(6) 0.0160(6) 0.0027(5) -0.0041(5) -0.0020(5)
C22A 0.0169(6) 0.0172(6) 0.0151(6) 0.0009(5) -0.0040(5) -0.0006(5)
C23A 0.0179(6) 0.0179(6) 0.0166(6) 0.0017(5) -0.0040(5) -0.0023(5)
C24A 0.0160(6) 0.0187(6) 0.0159(6) 0.0025(5) -0.0037(5) -0.0024(5)
C25A 0.0178(6) 0.0205(6) 0.0176(6) 0.0043(5) -0.0027(5) -0.0033(5)
C26A 0.0173(6) 0.0216(6) 0.0175(6) 0.0047(5) -0.0028(5) -0.0030(5)
C27A 0.0217(7) 0.0314(8) 0.0176(6) 0.0118(6) -0.0048(5) -0.0042(6)
C28A 0.0187(7) 0.0342(8) 0.0184(6) 0.0087(6) -0.0040(5) -0.0026(6)
C29A 0.0329(9) 0.0446(10) 0.0266(8) 0.0156(8) -0.0069(7) -0.0072(7)
C30A 0.0392(10) 0.0419(10) 0.0244(8) 0.0086(8) -0.0034(7) -0.0032(7)
C31A 0.0403(11) 0.0533(12) 0.0333(10) 0.0103(9) -0.0107(8) -0.0103(9)
C32A 0.0245(7) 0.0315(8) 0.0166(6) 0.0146(6) -0.0045(5) -0.0046(6)
C2B 0.0416(9) 0.0225(7) 0.0182(7) 0.0036(6) -0.0067(6) -0.0059(5)
C3B 0.0199(6) 0.0182(6) 0.0154(6) 0.0059(5) -0.0039(5) -0.0036(5)
C4B 0.0198(6) 0.0180(6) 0.0118(5) 0.0072(5) -0.0032(5) -0.0025(4)
C5B 0.0196(6) 0.0186(6) 0.0139(6) 0.0067(5) -0.0031(5) -0.0019(5)
C6B 0.0184(6) 0.0199(6) 0.0131(5) 0.0053(5) -0.0045(5) -0.0021(5)
C7B 0.0174(6) 0.0197(6) 0.0139(6) 0.0053(5) -0.0042(5) -0.0017(5)
C8B 0.0168(6) 0.0194(6) 0.0135(6) 0.0055(5) -0.0027(5) 0.0007(5)
C9B 0.0220(7) 0.0207(6) 0.0228(7) 0.0021(5) -0.0109(5) -0.0001(5)
C10B 0.0214(7) 0.0171(6) 0.0245(7) 0.0017(5) -0.0083(5) 0.0007(5)
F5B 0.035(3) 0.013(2) 0.052(3) 0.0023(17) -0.022(2) -0.0014(19)
C11B 0.0154(6) 0.0173(6) 0.0147(6) 0.0029(5) -0.0020(5) 0.0015(5)
C12B 0.0162(6) 0.0201(6) 0.0136(5) 0.0049(5) -0.0037(5) -0.0027(5)
F4B 0.0238(6) 0.0208(6) 0.0222(6) 0.0055(4) -0.0122(4) -0.0069(4)
C13B 0.0185(6) 0.0176(6) 0.0157(6) 0.0057(5) -0.0031(5) -0.0025(5)
C14B 0.0143(6) 0.0162(6) 0.0155(6) 0.0018(5) -0.0026(5) 0.0018(5)
C15B 0.0193(6) 0.0158(6) 0.0167(6) 0.0010(5) -0.0049(5) -0.0003(5)
C16B 0.0202(6) 0.0142(6) 0.0209(6) 0.0030(5) -0.0048(5) -0.0022(5)
C17B 0.0149(6) 0.0143(6) 0.0195(6) 0.0014(5) -0.0050(5) 0.0016(5)
C18B 0.0165(6) 0.0201(6) 0.0157(6) 0.0033(5) -0.0024(5) 0.0011(5)
C19B 0.0168(6) 0.0204(6) 0.0156(6) 0.0048(5) -0.0008(5) 0.0004(5)
O20B 0.0224(5) 0.0175(5) 0.0195(5) 0.0068(4) -0.0081(4) -0.0003(4)
C21B 0.0175(6) 0.0166(6) 0.0194(6) 0.0020(5) -0.0071(5) -0.0005(5)
C22B 0.0165(6) 0.0167(6) 0.0200(6) 0.0032(5) -0.0064(5) 0.0007(5)
C23B 0.0166(6) 0.0153(6) 0.0206(6) 0.0028(5) -0.0065(5) -0.0011(5)
C24B 0.0158(6) 0.0162(6) 0.0198(6) 0.0029(5) -0.0063(5) -0.0008(5)
C25B 0.0170(6) 0.0174(6) 0.0204(6) 0.0029(5) -0.0068(5) -0.0014(5)
C26B 0.0165(6) 0.0171(6) 0.0195(6) 0.0018(5) -0.0061(5) -0.0005(5)
C27B 0.0177(6) 0.0176(6) 0.0199(6) 0.0029(5) -0.0073(5) -0.0010(5)
C28B 0.0179(6) 0.0181(6) 0.0181(6) 0.0029(5) -0.0065(5) -0.0014(5)
C29B 0.0210(7) 0.0153(6) 0.0194(6) 0.0030(5) -0.0077(5) -0.0019(5)
C30B 0.0219(7) 0.0192(6) 0.0204(6) 0.0047(5) -0.0082(5) -0.0016(5)
C31B 0.0314(8) 0.0222(7) 0.0237(7) 0.0061(6) -0.0138(6) -0.0022(6)
C32B 0.0212(7) 0.0218(7) 0.0214(7) 0.0068(5) -0.0080(5) -0.0028(5)

loop_
_atom_type_symbol
_atom_type_description
_atom_type_scat_dispersion_real
_atom_type_scat_dispersion_imag
_atom_type_scat_source
C C 0.0033 0.0016 'International Tables Vol C Tables 4.2.6.8 and 6.1.1.4'
H H 0.0000 0.0000 'International Tables Vol C Tables 4.2.6.8 and 6.1.1.4'
O O 0.0106 0.0060 'International Tables Vol C Tables 4.2.6.8 and 6.1.1.4'
F F 0.0171 0.0103 'International Tables Vol C Tables 4.2.6.8 and 6.1.1.4'
S S 0.1246 0.1234 'International Tables Vol C Tables 4.2.6.8 and 6.1.1.4'

loop_
_geom_angle_atom_site_label_1
_geom_angle_atom_site_label_2
_geom_angle_atom_site_label_3
_geom_angle
C5A S1A C7A 93.53(7)
C5B S1B C7B 93.16(7)
F1B C1A F1A 107.96(16)
F1B C1A C2A 112.29(14)
F1A C1A C2A 109.58(16)
F1B C1A C2B 112.38(16)
F1A C1A C2B 109.83(14)
C2A C1A C2B 104.78(13)
F2A C2A F3A 105.95(14)
F2A C2A C3A 112.71(14)
F3A C2A C3A 111.58(14)
F2A C2A C1A 111.51(15)
F3A C2A C1A 109.31(14)
C3A C2A C1A 105.84(12)
C3B C3A C4A 129.04(13)
C3B C3A C2A 111.08(13)
C4A C3A C2A 119.87(12)
C5A C4A C6A 112.67(13)
C5A C4A C3A 125.03(13)
C6A C4A C3A 122.30(13)
C4A C5A C32A 130.37(14)
C4A C5A S1A 110.23(10)
C32A C5A S1A 119.35(11)
C7A C6A C4A 113.68(13)
C7A C6A H6A 123.2
C4A C6A H6A 123.2
C6A C7A C8A 127.79(13)
C6A C7A S1A 109.87(10)
C8A C7A S1A 122.17(11)
C13A C8A C9A 117.77(13)
C13A C8A C7A 121.78(13)
C9A C8A C7A 120.30(14)
C10A C9A C8A 120.85(15)
C10A C9A H9A 119.6
C8A C9A H9A 119.6
C9A C10A C11A 122.98(14)
C9A C10A F5A 112.0(3)
C11A C10A F5A 121.9(3)
C9A C10A H10A 118.5
C11A C10A H10A 118.5
F5A C10A H10A 19.0
C10A C11A C12A 114.57(13)
C10A C11A C14A 120.29(13)
C12A C11A C14A 125.12(14)
F4A C12A C13A 115.65(13)
F4A C12A C11A 120.24(13)
C13A C12A C11A 124.05(14)
F4A C12A H12A 3.4
C13A C12A H12A 118.0
C11A C12A H12A 118.0
C12A C13A C8A 119.74(14)
C12A C13A H13A 120.1
C8A C13A H13A 120.1
C15A C14A C19A 117.19(12)
C15A C14A C11A 119.32(13)
C19A C14A C11A 123.46(13)
C16A C15A C14A 122.32(13)
C16A C15A H15A 118.8
C14A C15A H15A 118.8
C17A C16A C15A 119.33(13)
C17A C16A H16A 120.3
C15A C16A H16A 120.3
O20A C17A C16A 124.03(12)
O20A C17A C18A 116.43(12)
C16A C17A C18A 119.54(12)
C19A C18A C17A 120.54(13)
C19A C18A H18A 119.7
C17A C18A H18A 119.7
C18A C19A C14A 120.98(13)
C18A C19A H19A 119.5
C14A C19A H19A 119.5
C17A O20A C21A 116.96(11)
O20A C21A C22A 107.35(11)
O20A C21A H21A 110.2
C22A C21A H21A 110.2
O20A C21A H21B 110.2
C22A C21A H21B 110.2
H21A C21A H21B 108.5
C21A C22A C23A 113.06(12)
C21A C22A H22A 109.0
C23A C22A H22A 109.0
C21A C22A H22B 109.0
C23A C22A H22B 109.0
H22A C22A H22B 107.8
C24A C23A C22A 111.57(12)
C24A C23A H23A 109.3
C22A C23A H23A 109.3
C24A C23A H23B 109.3
C22A C23A H23B 109.3
H23A C23A H23B 108.0
C23A C24A C25A 114.52(12)
C23A C24A H24A 108.6
C25A C24A H24A 108.6
C23A C24A H24B 108.6
C25A C24A H24B 108.6
H24A C24A H24B 107.6
C26A C25A C24A 111.95(12)
C26A C25A H25A 109.2
C24A C25A H25A 109.2
C26A C25A H25B 109.2
C24A C25A H25B 109.2
H25A C25A H25B 107.9
C25A C26A C27A 114.25(12)
C25A C26A H26A 108.7
C27A C26A H26A 108.7
C25A C26A H26B 108.7
C27A C26A H26B 108.7
H26A C26A H26B 107.6
C28A C27A C26A 112.96(13)
C28A C27A H27A 109.0
C26A C27A H27A 109.0
C28A C27A H27B 109.0
C26A C27A H27B 109.0
H27A C27A H27B 107.8
C29A C28A C27A 114.62(13)
C29A C28A H28A 108.6
C27A C28A H28A 108.6
C29A C28A H28B 108.6
C27A C28A H28B 108.6
H28A C28A H28B 107.6
C28A C29A C30A 113.43(15)
C28A C29A H29A 108.9
C30A C29A H29A 108.9
C28A C29A H29B 108.9
C30A C29A H29B 108.9
H29A C29A H29B 107.7
C31A C30A C29A 114.55(17)
C31A C30A H30A 108.6
C29A C30A H30A 108.6
C31A C30A H30B 108.6
C29A C30A H30B 108.6
H30A C30A H30B 107.6
C30A C31A H31A 109.5
C30A C31A H31B 109.5
H31A C31A H31B 109.5
C30A C31A H31C 109.5
H31A C31A H31C 109.5
H31B C31A H31C 109.5
C5A C32A H32A 109.5
C5A C32A H32B 109.5
H32A C32A H32B 109.5
C5A C32A H32C 109.5
H32A C32A H32C 109.5
H32B C32A H32C 109.5
F3B C2B F2B 106.49(16)
F3B C2B C3B 113.45(14)
F2B C2B C3B 110.76(15)
F3B C2B C1A 110.70(15)
F2B C2B C1A 109.43(15)
C3B C2B C1A 106.02(13)
C3A C3B C4B 128.12(13)
C3A C3B C2B 111.42(13)
C4B C3B C2B 120.40(12)
C5B C4B C6B 112.97(12)
C5B C4B C3B 123.82(12)
C6B C4B C3B 123.21(13)
C4B C5B C32B 129.58(13)
C4B C5B S1B 110.46(10)
C32B C5B S1B 119.94(11)
C7B C6B C4B 113.19(13)
C7B C6B H6B 123.4
C4B C6B H6B 123.4
C6B C7B C8B 128.28(13)
C6B C7B S1B 110.20(10)
C8B C7B S1B 121.51(11)
C13B C8B C9B 118.34(12)
C13B C8B C7B 120.01(13)
C9B C8B C7B 121.63(13)
C10B C9B C8B 120.40(14)
C10B C9B H9B 119.8
C8B C9B H9B 119.8
F5B C10B C9B 115.8(2)
F5B C10B C11B 121.7(2)
C9B C10B C11B 122.41(14)
F5B C10B H10B 3.9
C9B C10B H10B 118.8
C11B C10B H10B 118.8
C12B C11B C10B 115.45(12)
C12B C11B C14B 122.25(13)
C10B C11B C14B 122.19(13)
F4B C12B C13B 117.17(13)
F4B C12B C11B 118.96(12)
C13B C12B C11B 123.77(13)
F4B C12B H12B 3.5
C13B C12B H12B 118.1
C11B C12B H12B 118.1
C12B C13B C8B 119.62(13)
C12B C13B H13B 120.2
C8B C13B H13B 120.2
C19B C14B C15B 118.22(12)
C19B C14B C11B 121.43(13)
C15B C14B C11B 120.32(13)
C16B C15B C14B 120.78(13)
C16B C15B H15B 119.6
C14B C15B H15B 119.6
C15B C16B C17B 120.35(13)
C15B C16B H16B 119.8
C17B C16B H16B 119.8
O20B C17B C18B 125.06(13)
O20B C17B C16B 115.21(13)
C18B C17B C16B 119.73(12)
C17B C18B C19B 119.25(13)
C17B C18B H18B 120.4
C19B C18B H18B 120.4
C14B C19B C18B 121.65(13)
C14B C19B H19B 119.2
C18B C19B H19B 119.2
C17B O20B C21B 118.34(12)
O20B C21B C22B 106.99(12)
O20B C21B H21C 110.3
C22B C21B H21C 110.3
O20B C21B H21D 110.3
C22B C21B H21D 110.3
H21C C21B H21D 108.6
C21B C22B C23B 113.15(12)
C21B C22B H22C 108.9
C23B C22B H22C 108.9
C21B C22B H22D 108.9
C23B C22B H22D 108.9
H22C C22B H22D 107.8
C22B C23B C24B 112.01(12)
C22B C23B H23C 109.2
C24B C23B H23C 109.2
C22B C23B H23D 109.2
C24B C23B H23D 109.2
H23C C23B H23D 107.9
C25B C24B C23B 113.76(12)
C25B C24B H24C 108.8
C23B C24B H24C 108.8
C25B C24B H24D 108.8
C23B C24B H24D 108.8
H24C C24B H24D 107.7
C24B C25B C26B 112.95(12)
C24B C25B H25C 109.0
C26B C25B H25C 109.0
C24B C25B H25D 109.0
C26B C25B H25D 109.0
H25C C25B H25D 107.8
C27B C26B C25B 113.48(12)
C27B C26B H26C 108.9
C25B C26B H26C 108.9
C27B C26B H26D 108.9
C25B C26B H26D 108.9
H26C C26B H26D 107.7
C26B C27B C28B 113.71(12)
C26B C27B H27C 108.8
C28B C27B H27C 108.8
C26B C27B H27D 108.8
C28B C27B H27D 108.8
H27C C27B H27D 107.7
C29B C28B C27B 112.63(12)
C29B C28B H28C 109.1
C27B C28B H28C 109.1
C29B C28B H28D 109.1
C27B C28B H28D 109.1
H28C C28B H28D 107.8
C28B C29B C30B 113.73(12)
C28B C29B H29C 108.8
C30B C29B H29C 108.8
C28B C29B H29D 108.8
C30B C29B H29D 108.8
H29C C29B H29D 107.7
C31B C30B C29B 112.79(13)
C31B C30B H30C 109.0
C29B C30B H30C 109.0
C31B C30B H30D 109.0
C29B C30B H30D 109.0
H30C C30B H30D 107.8
C30B C31B H31D 109.5
C30B C31B H31E 109.5
H31D C31B H31E 109.5
C30B C31B H31F 109.5
H31D C31B H31F 109.5
H31E C31B H31F 109.5
C5B C32B H32D 109.5
C5B C32B H32E 109.5
H32D C32B H32E 109.5
C5B C32B H32F 109.5
H32D C32B H32F 109.5
H32E C32B H32F 109.5

loop_
_geom_bond_atom_site_label_1
_geom_bond_atom_site_label_2
_geom_bond_distance
S1A C5A 1.7176(15)
S1A C7A 1.7311(14)
S1B C5B 1.7228(14)
S1B C7B 1.7292(15)
F1A C1A 1.342(2)
F2A C2A 1.349(2)
F3A C2A 1.3616(19)
F1B C1A 1.329(2)
F2B C2B 1.355(2)
F3B C2B 1.339(2)
C1A C2A 1.539(2)
C1A C2B 1.544(2)
C2A C3A 1.502(2)
C3A C3B 1.3540(19)
C3A C4A 1.460(2)
C4A C5A 1.380(2)
C4A C6A 1.4320(18)
C5A C32A 1.4999(19)
C6A C7A 1.365(2)
C6A H6A 0.9500
C7A C8A 1.4645(19)
C8A C13A 1.395(2)
C8A C9A 1.397(2)
C9A C10A 1.381(2)
C9A H9A 0.9500
C10A C11A 1.396(2)
C10A F5A 1.473(5)
C10A H10A 0.9500
C11A C12A 1.398(2)
C11A C14A 1.4840(18)
C12A F4A 1.3745(18)
C12A C13A 1.383(2)
C12A H12A 0.9500
C13A H13A 0.9500
C14A C15A 1.401(2)
C14A C19A 1.406(2)
C15A C16A 1.3918(18)
C15A H15A 0.9500
C16A C17A 1.3898(19)
C16A H16A 0.9500
C17A O20A 1.3691(16)
C17A C18A 1.3985(19)
C18A C19A 1.3876(19)
C18A H18A 0.9500
C19A H19A 0.9500
O20A C21A 1.4415(17)
C21A C22A 1.5118(18)
C21A H21A 0.9900
C21A H21B 0.9900
C22A C23A 1.5281(19)
C22A H22A 0.9900
C22A H22B 0.9900
C23A C24A 1.5270(19)
C23A H23A 0.9900
C23A H23B 0.9900
C24A C25A 1.5281(19)
C24A H24A 0.9900
C24A H24B 0.9900
C25A C26A 1.526(2)
C25A H25A 0.9900
C25A H25B 0.9900
C26A C27A 1.529(2)
C26A H26A 0.9900
C26A H26B 0.9900
C27A C28A 1.527(2)
C27A H27A 0.9900
C27A H27B 0.9900
C28A C29A 1.519(2)
C28A H28A 0.9900
C28A H28B 0.9900
C29A C30A 1.528(3)
C29A H29A 0.9900
C29A H29B 0.9900
C30A C31A 1.509(3)
C30A H30A 0.9900
C30A H30B 0.9900
C31A H31A 0.9800
C31A H31B 0.9800
C31A H31C 0.9800
C32A H32A 0.9800
C32A H32B 0.9800
C32A H32C 0.9800
C2B C3B 1.495(2)
C3B C4B 1.4680(19)
C4B C5B 1.372(2)
C4B C6B 1.4316(18)
C5B C32B 1.5014(19)
C6B C7B 1.371(2)
C6B H6B 0.9500
C7B C8B 1.4669(18)
C8B C13B 1.395(2)
C8B C9B 1.396(2)
C9B C10B 1.3874(19)
C9B H9B 0.9500
C10B F5B 1.287(5)
C10B C11B 1.397(2)
C10B H10B 0.9500
C11B C12B 1.391(2)
C11B C14B 1.4822(18)
C12B F4B 1.3463(18)
C12B C13B 1.3793(18)
C12B H12B 0.9500
C13B H13B 0.9500
C14B C19B 1.3939(19)
C14B C15B 1.397(2)
C15B C16B 1.3874(18)
C15B H15B 0.9500
C16B C17B 1.395(2)
C16B H16B 0.9500
C17B O20B 1.3649(16)
C17B C18B 1.393(2)
C18B C19B 1.3953(18)
C18B H18B 0.9500
C19B H19B 0.9500
O20B C21B 1.4295(17)
C21B C22B 1.5152(19)
C21B H21C 0.9900
C21B H21D 0.9900
C22B C23B 1.523(2)
C22B H22C 0.9900
C22B H22D 0.9900
C23B C24B 1.5274(19)
C23B H23C 0.9900
C23B H23D 0.9900
C24B C25B 1.5260(19)
C24B H24C 0.9900
C24B H24D 0.9900
C25B C26B 1.5299(19)
C25B H25C 0.9900
C25B H25D 0.9900
C26B C27B 1.5269(19)
C26B H26C 0.9900
C26B H26D 0.9900
C27B C28B 1.5303(19)
C27B H27C 0.9900
C27B H27D 0.9900
C28B C29B 1.5256(19)
C28B H28C 0.9900
C28B H28D 0.9900
C29B C30B 1.5297(19)
C29B H29C 0.9900
C29B H29D 0.9900
C30B C31B 1.525(2)
C30B H30C 0.9900
C30B H30D 0.9900
C31B H31D 0.9800
C31B H31E 0.9800
C31B H31F 0.9800
C32B H32D 0.9800
C32B H32E 0.9800
C32B H32F 0.9800

loop_
_geom_torsion_atom_site_label_1
_geom_torsion_atom_site_label_2
_geom_torsion_atom_site_label_3
_geom_torsion_atom_site_label_4
_geom_torsion
F1B C1A C2A F2A -105.63(18)
F1A C1A C2A F2A 14.34(19)
C2B C1A C2A F2A 132.12(15)
F1B C1A C2A F3A 11.2(2)
F1A C1A C2A F3A 131.15(15)
C2B C1A C2A F3A -111.07(15)
F1B C1A C2A C3A 131.47(16)
F1A C1A C2A C3A -108.56(15)
C2B C1A C2A C3A 9.22(18)
F2A C2A C3A C3B -130.70(15)
F3A C2A C3A C3B 110.24(15)
C1A C2A C3A C3B -8.56(18)
F2A C2A C3A C4A 50.4(2)
F3A C2A C3A C4A -68.68(18)
C1A C2A C3A C4A 172.51(14)
C3B C3A C4A C5A 43.2(2)
C2A C3A C4A C5A -138.06(16)
C3B C3A C4A C6A -137.44(16)
C2A C3A C4A C6A 41.3(2)
C6A C4A C5A C32A -176.13(15)
C3A C4A C5A C32A 3.3(3)
C6A C4A C5A S1A 1.47(16)
C3A C4A C5A S1A -179.14(12)
C7A S1A C5A C4A -1.16(12)
C7A S1A C5A C32A 176.75(13)
C5A C4A C6A C7A -1.12(19)
C3A C4A C6A C7A 179.48(13)
C4A C6A C7A C8A 175.55(14)
C4A C6A C7A S1A 0.22(16)
C5A S1A C7A C6A 0.53(12)
C5A S1A C7A C8A -175.10(12)
C6A C7A C8A C13A -169.33(15)
S1A C7A C8A C13A 5.5(2)
C6A C7A C8A C9A 6.2(2)
S1A C7A C8A C9A -178.99(12)
C13A C8A C9A C10A 0.0(2)
C7A C8A C9A C10A -175.66(15)
C8A C9A C10A C11A -1.2(3)
C8A C9A C10A F5A 159.1(3)
C9A C10A C11A C12A 2.0(2)
F5A C10A C11A C12A -156.4(3)
C9A C10A C11A C14A -178.99(15)
F5A C10A C11A C14A 22.7(4)
C10A C11A C12A F4A 175.25(14)
C14A C11A C12A F4A -3.7(2)
C10A C11A C12A C13A -1.9(2)
C14A C11A C12A C13A 179.16(14)
F4A C12A C13A C8A -176.34(14)
C11A C12A C13A C8A 0.9(2)
C9A C8A C13A C12A 0.1(2)
C7A C8A C13A C12A 175.73(14)
C10A C11A C14A C15A 26.1(2)
C12A C11A C14A C15A -154.98(15)
C10A C11A C14A C19A -151.76(15)
C12A C11A C14A C19A 27.2(2)
C19A C14A C15A C16A 3.3(2)
C11A C14A C15A C16A -174.65(13)
C14A C15A C16A C17A -1.3(2)
C15A C16A C17A O20A 179.20(13)
C15A C16A C17A C18A -1.7(2)
O20A C17A C18A C19A -178.38(12)
C16A C17A C18A C19A 2.4(2)
C17A C18A C19A C14A -0.3(2)
C15A C14A C19A C18A -2.5(2)
C11A C14A C19A C18A 175.35(13)
C16A C17A O20A C21A -6.48(19)
C18A C17A O20A C21A 174.35(12)
C17A O20A C21A C22A -176.30(11)
O20A C21A C22A C23A 179.82(11)
C21A C22A C23A C24A 178.18(12)
C22A C23A C24A C25A 179.34(12)
C23A C24A C25A C26A -178.77(12)
C24A C25A C26A C27A -178.05(13)
C25A C26A C27A C28A 175.55(14)
C26A C27A C28A C29A -163.14(16)
C27A C28A C29A C30A 179.31(17)
C28A C29A C30A C31A -173.09(18)
F1B C1A C2B F3B 107.34(18)
F1A C1A C2B F3B -12.9(2)
C2A C1A C2B F3B -130.47(16)
F1B C1A C2B F2B -9.7(2)
F1A C1A C2B F2B -129.92(18)
C2A C1A C2B F2B 112.46(17)
F1B C1A C2B C3B -129.22(16)
F1A C1A C2B C3B 110.59(17)
C2A C1A C2B C3B -7.03(18)
C4A C3A C3B C4B 5.9(3)
C2A C3A C3B C4B -172.90(14)
C4A C3A C3B C2B -177.08(15)
C2A C3A C3B C2B 4.12(19)
F3B C2B C3B C3A 123.74(16)
F2B C2B C3B C3A -116.56(16)
C1A C2B C3B C3A 2.05(19)
F3B C2B C3B C4B -59.0(2)
F2B C2B C3B C4B 60.7(2)
C1A C2B C3B C4B 179.33(14)
C3A C3B C4B C5B 47.9(2)
C2B C3B C4B C5B -128.86(16)
C3A C3B C4B C6B -131.24(17)
C2B C3B C4B C6B 52.0(2)
C6B C4B C5B C32B -176.92(14)
C3B C4B C5B C32B 3.8(2)
C6B C4B C5B S1B 1.18(16)
C3B C4B C5B S1B -178.06(11)
C7B S1B C5B C4B -0.29(12)
C7B S1B C5B C32B 178.02(12)
C5B C4B C6B C7B -1.77(18)
C3B C4B C6B C7B 177.48(13)
C4B C6B C7B C8B -177.73(14)
C4B C6B C7B S1B 1.49(16)
C5B S1B C7B C6B -0.69(12)
C5B S1B C7B C8B 178.59(12)
C6B C7B C8B C13B -22.3(2)
S1B C7B C8B C13B 158.51(11)
C6B C7B C8B C9B 156.00(16)
S1B C7B C8B C9B -23.1(2)
C13B C8B C9B C10B 1.2(2)
C7B C8B C9B C10B -177.13(14)
C8B C9B C10B F5B 177.0(3)
C8B C9B C10B C11B -0.2(2)
F5B C10B C11B C12B -178.1(3)
C9B C10B C11B C12B -1.0(2)
F5B C10B C11B C14B -1.9(4)
C9B C10B C11B C14B 175.18(14)
C10B C11B C12B F4B 177.47(13)
C14B C11B C12B F4B 1.3(2)
C10B C11B C12B C13B 1.3(2)
C14B C11B C12B C13B -174.90(13)
F4B C12B C13B C8B -176.55(13)
C11B C12B C13B C8B -0.3(2)
C9B C8B C13B C12B -1.0(2)
C7B C8B C13B C12B 177.41(13)
C12B C11B C14B C19B -46.0(2)
C10B C11B C14B C19B 138.05(15)
C12B C11B C14B C15B 131.95(15)
C10B C11B C14B C15B -44.0(2)
C19B C14B C15B C16B 1.1(2)
C11B C14B C15B C16B -176.87(13)
C14B C15B C16B C17B -1.1(2)
C15B C16B C17B O20B 179.34(13)
C15B C16B C17B C18B -0.3(2)
O20B C17B C18B C19B -178.00(13)
C16B C17B C18B C19B 1.6(2)
C15B C14B C19B C18B 0.2(2)
C11B C14B C19B C18B 178.19(13)
C17B C18B C19B C14B -1.6(2)
C18B C17B O20B C21B -1.6(2)
C16B C17B O20B C21B 178.79(12)
C17B O20B C21B C22B 171.24(12)
O20B C21B C22B C23B 175.02(11)
C21B C22B C23B C24B 179.14(12)
C22B C23B C24B C25B 179.04(12)
C23B C24B C25B C26B -178.33(12)
C24B C25B C26B C27B 177.23(12)
C25B C26B C27B C28B 179.52(12)
C26B C27B C28B C29B -177.11(12)
C27B C28B C29B C30B -176.58(12)
C28B C29B C30B C31B -177.79(13)
